data_2021915
loop_
_publ_author_name
'Mishra, Risha'
'Pallepogu, Raghavaiah'

_publ_section_title
;
 Supramolecular heterosynthon assemblies of ortho-phenylenediamine with
 substituted aromatic carboxylic acids
;
_journal_issue 1
_journal_name_full 'Acta Crystallographica Section B Structural Science, Crystal Engineering and Materials'
_journal_page_first 32
_journal_paper_doi 10.1107/S2052520617014299
_journal_volume 74
_journal_year 2018
_chemical_formula_moiety 'C7 H5 O3, C6 H9 N2'
_chemical_formula_sum 'C13 H14 N2 O3'
_chemical_formula_weight 246.26
_space_group_crystal_system monoclinic
_space_group_IT_number 14
_space_group_name_Hall '-P 2ybc'
_space_group_name_H-M_alt 'P 1 21/c 1'
_atom_sites_solution_hydrogens mixed
_atom_sites_solution_primary direct
_audit_creation_date 2017-03-16
_audit_creation_method
;
Olex2 1.2
(compiled 2017.03.02 svn.r3394 for OlexSys, GUI svn.r5324)
;
_cell_angle_alpha 90
_cell_angle_beta 93.999(2)
_cell_angle_gamma 90
_cell_formula_units_Z 4
_cell_length_a 4.7832(7)
_cell_length_b 11.6783(17)
_cell_length_c 21.859(3)
_cell_measurement_reflns_used 4567
_cell_measurement_temperature 298(2)
_cell_measurement_theta_max 26.55
_cell_measurement_theta_min 2.56
_cell_volume 1218.1(3)
_computing_cell_refinement 'SAINT v6.45A (Bruker, 2003)'
_computing_data_reduction 'SAINT v6.45A (Bruker, 2003)'
_computing_molecular_graphics 'Olex2 (Dolomanov et al., 2009)'
_computing_publication_material 'Olex2 (Dolomanov et al., 2009)'
_computing_structure_refinement 'ShelXL (Sheldrick, 2015)'
_computing_structure_solution 'ShelXS (Sheldrick, 2008)'
_diffrn_ambient_temperature 298.15
_diffrn_detector 'CCD area detector'
_diffrn_detector_area_resol_mean 7.9
_diffrn_detector_type 'Bruker SMART CCD 1K area detector'
_diffrn_measured_fraction_theta_full 0.999
_diffrn_measured_fraction_theta_max 0.963
_diffrn_measurement_device 'three-circle diffractometer'
_diffrn_measurement_device_type 'CCD area detector'
_diffrn_measurement_method '\w scans'
_diffrn_radiation_monochromator graphite
_diffrn_radiation_probe x-ray
_diffrn_radiation_type MoK\a
_diffrn_radiation_wavelength 0.71073
_diffrn_reflns_av_R_equivalents 0.0352
_diffrn_reflns_av_unetI/netI 0.0243
_diffrn_reflns_Laue_measured_fraction_full 0.999
_diffrn_reflns_Laue_measured_fraction_max 0.963
_diffrn_reflns_limit_h_max 6
_diffrn_reflns_limit_h_min -6
_diffrn_reflns_limit_k_max 15
_diffrn_reflns_limit_k_min -14
_diffrn_reflns_limit_l_max 28
_diffrn_reflns_limit_l_min -28
_diffrn_reflns_number 13780
_diffrn_reflns_point_group_measured_fraction_full 0.999
_diffrn_reflns_point_group_measured_fraction_max 0.963
_diffrn_reflns_theta_full 25.242
_diffrn_reflns_theta_max 28.310
_diffrn_reflns_theta_min 1.868
_diffrn_source 'sealed X-ray tube'
_diffrn_source_target Mo
_exptl_absorpt_coefficient_mu 0.097
_exptl_absorpt_correction_T_max 0.8760
_exptl_absorpt_correction_T_min 0.867339
_exptl_absorpt_correction_type multi-scan
_exptl_absorpt_process_details
;
SADABS v.2.10 (Bruker,2003) was used for absorption correction. 
R(int) was 0.0727 before and 0.0392 after correction. 
The Ratio of minimum to maximum transmission is 0.8673. 
The \l/2 correction factor is 0.0015.'
;
_exptl_crystal_colour 'dark brown'
_exptl_crystal_density_diffrn 1.343
_exptl_crystal_description block
_exptl_crystal_F_000 520
_exptl_crystal_size_max 0.42
_exptl_crystal_size_mid 0.36
_exptl_crystal_size_min 0.32
_refine_diff_density_max 0.235
_refine_diff_density_min -0.222
_refine_diff_density_rms 0.050
_refine_ls_extinction_coef 0.043(5)
_refine_ls_extinction_expression Fc^*^=kFc[1+0.001xFc^2^\l^3^/sin(2\q)]^-1/4^
_refine_ls_extinction_method SHELXL
_refine_ls_goodness_of_fit_ref 1.075
_refine_ls_hydrogen_treatment mixed
_refine_ls_matrix_type full
_refine_ls_number_parameters 188
_refine_ls_number_reflns 2926
_refine_ls_number_restraints 0
_refine_ls_restrained_S_all 1.075
_refine_ls_R_factor_all 0.0583
_refine_ls_R_factor_gt 0.0489
_refine_ls_shift/su_max 0.000
_refine_ls_shift/su_mean 0.000
_refine_ls_structure_factor_coef Fsqd
_refine_ls_weighting_details
;
 w=1/[\s^2^(Fo^2^)+(0.0654P)^2^+0.1663P]
 where P=(Fo^2^+2Fc^2^)/3
;
_refine_ls_weighting_scheme calc
_refine_ls_wR_factor_gt 0.1233
_refine_ls_wR_factor_ref 0.1310
_reflns_Friedel_coverage 0.000
_reflns_number_gt 2396
_reflns_number_total 2926
_reflns_threshold_expression 'I > 2\s(I)'
_cod_data_source_file eb5067sup1.cif
_cod_data_source_block OPDS
_cod_database_code 2021915
_shelxl_version_number 2012-9
_shelx_space_group_comment
;
The symmetry employed for this shelxl refinement is uniquely defined
by the following loop, which should always be used as a source of
symmetry information in preference to the above space-group names.
They are only intended as comments.
;
_shelx_estimated_absorpt_t_max 0.970
_shelx_estimated_absorpt_t_min 0.960
_olex2_refinement_description
;
1. Fixed Uiso
 At 1.2 times of:
  All C(H) groups
2.a Aromatic/amide H refined with riding coordinates:
 C9(H9), C10(H10), C11(H11), C12(H12), C3(H3), C4(H4), C5(H5), C6(H6)
;
_olex2_submission_special_instructions 'No special instructions were received'

loop_
_space_group_symop_operation_xyz
'x, y, z'
'-x, y+1/2, -z+1/2'
'-x, -y, -z'
'x, -y-1/2, z-1/2'

loop_
_atom_site_label
_atom_site_type_symbol
_atom_site_fract_x
_atom_site_fract_y
_atom_site_fract_z
_atom_site_U_iso_or_equiv
_atom_site_adp_type
_atom_site_occupancy
_atom_site_site_symmetry_order
_atom_site_calc_flag
_atom_site_refinement_flags_posn
O1 O 0.6820(2) 1.03695(9) 0.58996(5) 0.0573(3) Uani 1 1 d .
O2 O 0.8410(2) 0.86066(9) 0.57940(4) 0.0576(3) Uani 1 1 d .
O3 O 0.6376(3) 0.69526(10) 0.63796(6) 0.0707(4) Uani 1 1 d .
C7 C 0.5149(2) 0.89212(11) 0.65426(6) 0.0425(3) Uani 1 1 d .
C8 C 0.4949(3) 0.77526(12) 0.66796(6) 0.0512(3) Uani 1 1 d .
C9 C 0.3239(4) 0.73905(16) 0.71308(8) 0.0678(5) Uani 1 1 d .
H9 H 0.3106 0.6615 0.7221 0.081 Uiso 1 1 calc R
C10 C 0.1753(4) 0.81708(19) 0.74431(8) 0.0750(5) Uani 1 1 d .
H10 H 0.0600 0.7920 0.7741 0.090 Uiso 1 1 calc R
C11 C 0.1945(3) 0.93237(18) 0.73215(7) 0.0689(5) Uani 1 1 d .
H11 H 0.0941 0.9849 0.7539 0.083 Uiso 1 1 calc R
C12 C 0.3635(3) 0.96940(13) 0.68761(6) 0.0529(4) Uani 1 1 d .
H12 H 0.3767 1.0474 0.6796 0.064 Uiso 1 1 calc R
C13 C 0.6906(2) 0.93347(12) 0.60505(6) 0.0437(3) Uani 1 1 d .
N1 N 0.1629(2) 0.13494(9) 0.54758(5) 0.0434(3) Uani 1 1 d .
N2 N -0.2651(3) 0.27322(14) 0.49169(6) 0.0629(4) Uani 1 1 d .
C1 C 0.1306(2) 0.25389(11) 0.56681(6) 0.0410(3) Uani 1 1 d .
C2 C -0.0834(3) 0.31938(12) 0.53795(6) 0.0470(3) Uani 1 1 d .
C3 C -0.1146(3) 0.43065(13) 0.55965(7) 0.0590(4) Uani 1 1 d .
H3 H -0.2565 0.4767 0.5418 0.071 Uiso 1 1 calc R
C4 C 0.0599(4) 0.47384(13) 0.60682(8) 0.0622(4) Uani 1 1 d .
H4 H 0.0333 0.5481 0.6206 0.075 Uiso 1 1 calc R
C5 C 0.2730(3) 0.40836(14) 0.63380(7) 0.0610(4) Uani 1 1 d .
H5 H 0.3924 0.4383 0.6652 0.073 Uiso 1 1 calc R
C6 C 0.3074(3) 0.29751(12) 0.61367(6) 0.0504(3) Uani 1 1 d .
H6 H 0.4502 0.2522 0.6317 0.060 Uiso 1 1 calc R
H3A H 0.743(4) 0.7406(19) 0.6108(10) 0.090(7) Uiso 1 1 d .
H1A H 0.327(4) 0.1033(15) 0.5664(8) 0.061(4) Uiso 1 1 d .
H1B H 0.171(3) 0.1331(14) 0.5047(8) 0.060(4) Uiso 1 1 d .
H1C H 0.011(4) 0.0919(15) 0.5598(8) 0.063(5) Uiso 1 1 d .
H2A H -0.193(4) 0.2193(18) 0.4653(9) 0.080(6) Uiso 1 1 d .
H2B H -0.371(4) 0.3210(19) 0.4726(10) 0.082(6) Uiso 1 1 d .

loop_
_atom_site_aniso_label
_atom_site_aniso_U_11
_atom_site_aniso_U_22
_atom_site_aniso_U_33
_atom_site_aniso_U_23
_atom_site_aniso_U_13
_atom_site_aniso_U_12
O1 0.0463(5) 0.0556(6) 0.0710(7) 0.0153(5) 0.0102(5) 0.0034(4)
O2 0.0550(6) 0.0695(7) 0.0493(5) -0.0052(5) 0.0105(4) 0.0138(5)
O3 0.0841(8) 0.0467(6) 0.0810(8) -0.0030(5) 0.0025(7) 0.0100(5)
C7 0.0375(6) 0.0490(7) 0.0403(6) -0.0007(5) -0.0019(5) 0.0018(5)
C8 0.0506(7) 0.0503(8) 0.0514(7) 0.0010(6) -0.0060(6) -0.0006(6)
C9 0.0701(10) 0.0678(10) 0.0644(9) 0.0165(8) -0.0029(8) -0.0185(8)
C10 0.0620(10) 0.1073(15) 0.0569(9) 0.0128(9) 0.0117(8) -0.0130(9)
C11 0.0578(9) 0.0987(14) 0.0517(8) -0.0032(8) 0.0138(7) 0.0111(8)
C12 0.0518(8) 0.0597(8) 0.0476(7) -0.0033(6) 0.0051(6) 0.0078(6)
C13 0.0360(6) 0.0528(7) 0.0417(6) -0.0003(5) -0.0012(5) 0.0035(5)
N1 0.0403(6) 0.0431(6) 0.0474(6) -0.0007(5) 0.0069(5) 0.0044(4)
N2 0.0533(7) 0.0729(9) 0.0611(8) -0.0041(7) -0.0070(6) 0.0182(6)
C1 0.0386(6) 0.0420(6) 0.0436(6) 0.0014(5) 0.0117(5) 0.0022(5)
C2 0.0420(6) 0.0515(7) 0.0484(7) 0.0033(6) 0.0103(5) 0.0067(5)
C3 0.0588(8) 0.0534(8) 0.0663(9) 0.0065(7) 0.0154(7) 0.0181(7)
C4 0.0707(10) 0.0467(8) 0.0713(10) -0.0089(7) 0.0196(8) 0.0049(7)
C5 0.0622(9) 0.0599(9) 0.0615(9) -0.0138(7) 0.0081(7) -0.0035(7)
C6 0.0451(7) 0.0526(8) 0.0536(8) -0.0024(6) 0.0048(6) 0.0027(6)

loop_
_atom_type_symbol
_atom_type_description
_atom_type_scat_dispersion_real
_atom_type_scat_dispersion_imag
_atom_type_scat_source
C C 0.0033 0.0016 'International Tables Vol C Tables 4.2.6.8 and 6.1.1.4'
H H 0.0000 0.0000 'International Tables Vol C Tables 4.2.6.8 and 6.1.1.4'
N N 0.0061 0.0033 'International Tables Vol C Tables 4.2.6.8 and 6.1.1.4'
O O 0.0106 0.0060 'International Tables Vol C Tables 4.2.6.8 and 6.1.1.4'

loop_
_geom_angle_atom_site_label_1
_geom_angle_atom_site_label_2
_geom_angle_atom_site_label_3
_geom_angle
C8 O3 H3A 102.9(13)
C8 C7 C13 121.31(12)
C12 C7 C8 118.21(13)
C12 C7 C13 120.48(12)
O3 C8 C7 121.63(13)
O3 C8 C9 118.38(15)
C9 C8 C7 119.99(14)
C8 C9 H9 119.9
C10 C9 C8 120.23(16)
C10 C9 H9 119.9
C9 C10 H10 119.6
C9 C10 C11 120.76(15)
C11 C10 H10 119.6
C10 C11 H11 120.2
C10 C11 C12 119.59(16)
C12 C11 H11 120.2
C7 C12 H12 119.4
C11 C12 C7 121.20(15)
C11 C12 H12 119.4
O1 C13 O2 122.62(12)
O1 C13 C7 119.52(11)
O2 C13 C7 117.85(12)
C1 N1 H1A 110.5(10)
C1 N1 H1B 108.7(10)
C1 N1 H1C 109.1(10)
H1A N1 H1B 109.7(14)
H1A N1 H1C 107.8(15)
H1B N1 H1C 111.0(15)
C2 N2 H2A 117.9(12)
C2 N2 H2B 115.1(14)
H2A N2 H2B 112.0(18)
C2 C1 N1 118.70(11)
C6 C1 N1 119.51(11)
C6 C1 C2 121.77(12)
C1 C2 N2 121.14(13)
C1 C2 C3 116.75(13)
C3 C2 N2 122.04(13)
C2 C3 H3 119.2
C4 C3 C2 121.50(14)
C4 C3 H3 119.2
C3 C4 H4 119.6
C5 C4 C3 120.70(14)
C5 C4 H4 119.6
C4 C5 H5 120.4
C4 C5 C6 119.10(15)
C6 C5 H5 120.4
C1 C6 C5 120.15(13)
C1 C6 H6 119.9
C5 C6 H6 119.9

loop_
_geom_bond_atom_site_label_1
_geom_bond_atom_site_label_2
_geom_bond_distance
O1 C13 1.2527(16)
O2 C13 1.2693(16)
O3 C8 1.3532(18)
O3 H3A 0.96(2)
C7 C8 1.4019(19)
C7 C12 1.3943(18)
C7 C13 1.4908(18)
C8 C9 1.390(2)
C9 H9 0.9300
C9 C10 1.367(3)
C10 H10 0.9300
C10 C11 1.377(3)
C11 H11 0.9300
C11 C12 1.378(2)
C12 H12 0.9300
N1 C1 1.4627(16)
N1 H1A 0.938(19)
N1 H1B 0.940(18)
N1 H1C 0.938(19)
N2 C2 1.3951(19)
N2 H2A 0.94(2)
N2 H2B 0.84(2)
C1 C2 1.3929(18)
C1 C6 1.3795(18)
C2 C3 1.395(2)
C3 H3 0.9300
C3 C4 1.376(2)
C4 H4 0.9300
C4 C5 1.374(2)
C5 H5 0.9300
C5 C6 1.381(2)
C6 H6 0.9300

loop_
_geom_hbond_atom_site_label_D
_geom_hbond_atom_site_label_H
_geom_hbond_atom_site_label_A
_geom_hbond_distance_DH
_geom_hbond_distance_HA
_geom_hbond_distance_DA
_geom_hbond_angle_DHA
_geom_hbond_site_symmetry_A
O3 H3A O2 0.96(2) 1.64(2) 2.5476(17) 154.5(19) .
N1 H1A O1 0.938(19) 1.904(19) 2.8309(15) 169.6(15) 1_545
N1 H1B O2 0.940(18) 1.838(19) 2.7749(16) 174.6(15) 3_666
N1 H1C O1 0.938(19) 1.861(19) 2.7847(15) 167.6(16) 1_445
N2 H2A O2 0.94(2) 2.21(2) 3.0681(17) 151.8(16) 3_666

loop_
_geom_torsion_atom_site_label_1
_geom_torsion_atom_site_label_2
_geom_torsion_atom_site_label_3
_geom_torsion_atom_site_label_4
_geom_torsion
O3 C8 C9 C10 -179.75(14)
C7 C8 C9 C10 -0.1(2)
C8 C7 C12 C11 -1.1(2)
C8 C7 C13 O1 172.99(12)
C8 C7 C13 O2 -5.97(17)
C8 C9 C10 C11 -0.7(3)
C9 C10 C11 C12 0.6(3)
C10 C11 C12 C7 0.3(2)
C12 C7 C8 O3 -179.40(12)
C12 C7 C8 C9 1.00(19)
C12 C7 C13 O1 -6.40(18)
C12 C7 C13 O2 174.64(12)
C13 C7 C8 O3 1.19(19)
C13 C7 C8 C9 -178.41(12)
C13 C7 C12 C11 178.32(13)
N1 C1 C2 N2 0.21(18)
N1 C1 C2 C3 177.13(11)
N1 C1 C6 C5 -177.66(12)
N2 C2 C3 C4 177.63(14)
C1 C2 C3 C4 0.7(2)
C2 C1 C6 C5 0.9(2)
C2 C3 C4 C5 0.5(2)
C3 C4 C5 C6 -1.1(2)
C4 C5 C6 C1 0.4(2)
C6 C1 C2 N2 -178.36(13)
C6 C1 C2 C3 -1.43(19)
